data_4323405
loop_
_publ_author_name
'May D. Nyman'
'Mark J. Hampden-Smith'
'Eileen N. Duesler'

_publ_section_title
;
 Synthesis, Characterization, and Reactivity of Group 12 Metal
 Thiocarboxylates, M(SOCR)2Lut2 [M = Cd, Zn; R = CH3, C(CH3)3; Lut =
 3,5-Dimethylpyridine (Lutidine)]
;
_journal_name_full 'Inorganic Chemistry'
_journal_page_first 2218
_journal_page_last 2224
_journal_paper_doi 10.1021/ic960784a
_journal_volume 36
_journal_year 1997
_chemical_formula_sum 'C24 H36 Cd N2 O2 S2'
_chemical_formula_weight 561.07
_chemical_name_systematic
; 
 ? 
;
_space_group_IT_number 15
_symmetry_cell_setting monoclinic
_symmetry_space_group_name_Hall '-C 2yc'
_symmetry_space_group_name_H-M 'C 1 2/c 1'
_atom_sites_solution_hydrogens geom
_atom_sites_solution_primary direct
_atom_sites_solution_secondary difmap
_audit_creation_method SHELXL
_cell_angle_alpha 90.00
_cell_angle_beta 94.42(1)
_cell_angle_gamma 90.00
_cell_formula_units_Z 4
_cell_length_a 18.666(1)
_cell_length_b 9.380(1)
_cell_length_c 16.542(1)
_cell_measurement_reflns_used 41
_cell_measurement_temperature 293(2)
_cell_measurement_theta_max 12.50
_cell_measurement_theta_min 4.85
_cell_volume 2887.7(4)
_computing_cell_refinement 'XSCANS (Siemens, 1993)'
_computing_data_collection 'XSCANS (Siemens, 1993)'
_computing_data_reduction 'XSCANS (Siemens, 1993)'
_computing_molecular_graphics 'Shelxtl-PC (Siemens, 1990)'
_computing_publication_material 'SHELXL-93 (Sheldrick, 1993)'
_computing_structure_refinement 'SHELXL-93 (Sheldrick, 1993)'
_computing_structure_solution 'Shelxtl-PC (Siemens, 1990)'
_diffrn_ambient_temperature 293(2)
_diffrn_measurement_device 'Siemens P4'
_diffrn_measurement_method 'omega scan'
_diffrn_radiation_monochromator graphite
_diffrn_radiation_source 'normal-focus sealed tube'
_diffrn_radiation_type MoK\a
_diffrn_radiation_wavelength 0.71073
_diffrn_reflns_av_R_equivalents 0.0199
_diffrn_reflns_av_sigmaI/netI 0.0309
_diffrn_reflns_limit_h_max 22
_diffrn_reflns_limit_h_min -22
_diffrn_reflns_limit_k_max 11
_diffrn_reflns_limit_k_min -11
_diffrn_reflns_limit_l_max 19
_diffrn_reflns_limit_l_min -19
_diffrn_reflns_number 5252
_diffrn_reflns_theta_max 24.99
_diffrn_reflns_theta_min 2.19
_diffrn_standards_decay_% 2.10
_diffrn_standards_interval_count 97
_diffrn_standards_number 3
_exptl_absorpt_coefficient_mu 0.921
_exptl_absorpt_correction_T_max 0.9596
_exptl_absorpt_correction_T_min 0.8554
_exptl_absorpt_correction_type 'Shelxtl-PC, semi-empirical'
_exptl_crystal_colour colorless
_exptl_crystal_density_diffrn 1.291
_exptl_crystal_description prism
_exptl_crystal_F_000 1160
_exptl_crystal_size_max 0.50
_exptl_crystal_size_mid 0.46
_exptl_crystal_size_min 0.36
_refine_ls_extinction_method none
_refine_ls_goodness_of_fit_all 0.848
_refine_ls_goodness_of_fit_obs 0.905
_refine_ls_matrix_type full
_refine_ls_number_parameters 138
_refine_ls_number_reflns 2552
_refine_ls_number_restraints 0
_refine_ls_restrained_S_all 0.848
_refine_ls_restrained_S_obs 0.905
_refine_ls_R_factor_all 0.0475
_refine_ls_R_factor_obs 0.0402
_refine_ls_shift/esd_max -0.131
_refine_ls_shift/esd_mean 0.021
_refine_ls_structure_factor_coef Fsqd
_refine_ls_weighting_details 'w=1/[\s^2^(Fo^2^)+(0.1000P)^2^+0.0000P] where P=(Fo^2^+2Fc^2^)/3'
_refine_ls_weighting_scheme calc
_refine_ls_wR_factor_all 0.1138
_refine_ls_wR_factor_obs 0.1095
_reflns_number_observed 2092
_reflns_number_total 2552
_reflns_observed_criterion >2sigma(I)
_cod_data_source_file ic960784a_2.cif
_cod_data_source_block mhs963
_cod_depositor_comments
;
The following automatic conversions were performed:

'_refine_ls_weighting_scheme' value 'calc
w=1/[\s^2^(Fo^2^)+(0.1000P)^2^+0.0000P] where P=(Fo^2^+2Fc^2^)/3' was
changed to 'calc'. New tag '_refine_ls_weighting_details' was
created. The value of the new tag was set to
'w=1/[\s^2^(Fo^2^)+(0.1000P)^2^+0.0000P] where P=(Fo^2^+2Fc^2^)/3'.

Automatic conversion script
Id: cif_fix_values 3143 2015-03-26 13:38:13Z robertas 
;
_cod_database_code 4323405

loop_
_symmetry_equiv_pos_as_xyz
'x, y, z'
'-x, y, -z+1/2'
'x+1/2, y+1/2, z'
'-x+1/2, y+1/2, -z+1/2'
'-x, -y, -z'
'x, -y, z-1/2'
'-x+1/2, -y+1/2, -z'
'x+1/2, -y+1/2, z-1/2'

loop_
_atom_site_aniso_label
_atom_site_aniso_U_11
_atom_site_aniso_U_22
_atom_site_aniso_U_33
_atom_site_aniso_U_23
_atom_site_aniso_U_13
_atom_site_aniso_U_12
Cd 0.0683(3) 0.0716(3) 0.0509(2) 0.000 0.0205(2) 0.000
S 0.0822(7) 0.0994(8) 0.0777(6) 0.0265(6) -0.0003(5) -0.0127(6)
O 0.118(3) 0.140(3) 0.074(2) 0.022(2) -0.006(2) -0.054(2)
N 0.074(2) 0.073(2) 0.0493(14) -0.0002(14) 0.0167(13) -0.007(2)
C1 0.068(2) 0.068(2) 0.069(2) 0.000(2) 0.013(2) 0.000(2)
C2 0.096(3) 0.079(3) 0.089(3) 0.017(2) -0.003(2) -0.017(2)
C6 0.075(2) 0.085(3) 0.051(2) 0.001(2) 0.015(2) -0.008(2)
C7 0.086(3) 0.091(3) 0.048(2) -0.002(2) 0.015(2) -0.024(2)
C8 0.123(4) 0.079(3) 0.047(2) 0.003(2) 0.010(2) -0.021(3)
C9 0.115(3) 0.084(3) 0.055(2) -0.002(2) 0.007(2) 0.009(3)
C10 0.090(3) 0.080(2) 0.054(2) -0.001(2) 0.017(2) 0.002(2)
C11 0.108(4) 0.182(6) 0.080(3) 0.019(4) 0.040(3) -0.026(4)
C12 0.206(8) 0.147(6) 0.095(4) 0.030(4) 0.020(5) 0.078(5)

loop_
_atom_site_label
_atom_site_type_symbol
_atom_site_fract_x
_atom_site_fract_y
_atom_site_fract_z
_atom_site_U_iso_or_equiv
_atom_site_thermal_displace_type
_atom_site_occupancy
_atom_site_calc_flag
_atom_site_refinement_flags
_atom_site_disorder_group
Cd Cd 0.0000 0.16121(4) 0.7500 0.0628(2) Uani 1 d S .
S S 0.11659(6) 0.26603(14) 0.80379(7) 0.0868(3) Uani 1 d . .
O O 0.0761(2) 0.3438(4) 0.6585(2) 0.1114(13) Uani 1 d . .
N N -0.0224(2) -0.0129(3) 0.8462(2) 0.0651(7) Uani 1 d . .
C1 C 0.1190(2) 0.3647(4) 0.7161(3) 0.0681(9) Uani 1 d . .
C2 C 0.1755(3) 0.4812(5) 0.7121(3) 0.0882(12) Uani 1 d . .
C3 C 0.2374(9) 0.4705(18) 0.7660(10) 0.148(5) Uiso 0.58 d P .
H3A H 0.2635 0.3832 0.7516 0.187 Uiso 0.58 d P .
H3B H 0.2679 0.5495 0.7605 0.187 Uiso 0.58 d P .
H3C H 0.2245 0.4599 0.8201 0.187 Uiso 0.58 d P .
C4 C 0.1239(5) 0.6195(11) 0.7269(6) 0.102(3) Uiso 0.58 d P .
H4A H 0.1091 0.6170 0.7801 0.128 Uiso 0.58 d P .
H4B H 0.1508 0.7050 0.7183 0.128 Uiso 0.58 d P .
H4C H 0.0830 0.6160 0.6877 0.128 Uiso 0.58 d P .
C5 C 0.1875(7) 0.5183(16) 0.6240(8) 0.141(4) Uiso 0.58 d P .
H5A H 0.2186 0.4498 0.6023 0.173 Uiso 0.58 d P .
H5B H 0.1429 0.5229 0.5923 0.173 Uiso 0.58 d P .
H5C H 0.2107 0.6119 0.6229 0.173 Uiso 0.58 d P .
C3' C 0.2221(6) 0.5056(12) 0.7946(7) 0.074(3) Uiso 0.42 d P .
H3'A H 0.1928 0.5472 0.8334 0.090 Uiso 0.42 d P .
H3'B H 0.2398 0.4145 0.8148 0.090 Uiso 0.42 d P .
H3'C H 0.2616 0.5665 0.7858 0.090 Uiso 0.42 d P .
C4' C 0.1541(11) 0.6059(23) 0.6732(13) 0.142(6) Uiso 0.42 d P .
H4'A H 0.1200 0.6552 0.7029 0.175 Uiso 0.42 d P .
H4'B H 0.1948 0.6654 0.6663 0.175 Uiso 0.42 d P .
H4'C H 0.1315 0.5826 0.6196 0.175 Uiso 0.42 d P .
C5' C 0.2315(10) 0.4069(20) 0.6514(11) 0.131(5) Uiso 0.42 d P .
H5'A H 0.2095 0.3893 0.5998 0.162 Uiso 0.42 d P .
H5'B H 0.2729 0.4717 0.6467 0.162 Uiso 0.42 d P .
H5'C H 0.2511 0.3196 0.6757 0.162 Uiso 0.42 d P .
C6 C -0.0813(2) -0.0036(5) 0.8871(2) 0.0701(9) Uani 1 d . .
H6 H -0.1147(2) 0.0673(5) 0.8728(2) 0.087 Uiso 1 calc R .
C7 C -0.0945(2) -0.0960(5) 0.9501(2) 0.0747(11) Uani 1 d . .
C8 C -0.0440(3) -0.1958(5) 0.9711(2) 0.0829(13) Uani 1 d . .
H8 H -0.0507(3) -0.2562(5) 1.0145(2) 0.104 Uiso 1 calc R .
C9 C 0.0171(3) -0.2101(5) 0.9297(2) 0.0844(12) Uani 1 d . .
C10 C 0.0247(2) -0.1133(5) 0.8673(2) 0.0743(10) Uani 1 d . .
H10 H 0.0656(2) -0.1197(5) 0.8388(2) 0.092 Uiso 1 calc R .
C11 C -0.1624(3) -0.0788(8) 0.9920(3) 0.121(2) Uani 1 d . .
H11A H -0.1638(3) -0.1499(8) 1.0336(3) 0.153 Uiso 1 d R .
H11B H -0.1630(3) 0.0143(8) 1.0161(3) 0.153 Uiso 1 d R .
H11C H -0.2035(3) -0.0894(8) 0.9539(3) 0.153 Uiso 1 d R .
C12 C 0.0713(5) -0.3229(7) 0.9501(4) 0.149(3) Uani 1 d . .
H12A H 0.0571(5) -0.3794(7) 0.9946(4) 0.190 Uiso 1 d R .
H12B H 0.0753(5) -0.3828(7) 0.9037(4) 0.190 Uiso 1 d R .
H12C H 0.1169(5) -0.2790(7) 0.9650(4) 0.190 Uiso 1 d R .

loop_
_atom_type_symbol
_atom_type_description
_atom_type_scat_dispersion_real
_atom_type_scat_dispersion_imag
_atom_type_scat_source
C C 0.0033 0.0016 'International Tables Vol C Tables 4.2.6.8 and 6.1.1.4'
H H 0.0000 0.0000 'International Tables Vol C Tables 4.2.6.8 and 6.1.1.4'
N N 0.0061 0.0033 'International Tables Vol C Tables 4.2.6.8 and 6.1.1.4'
O O 0.0106 0.0060 'International Tables Vol C Tables 4.2.6.8 and 6.1.1.4'
S S 0.1246 0.1234 'International Tables Vol C Tables 4.2.6.8 and 6.1.1.4'
Cd Cd -0.8075 1.2024 'International Tables Vol C Tables 4.2.6.8 and 6.1.1.4'

loop_
_geom_angle_atom_site_label_1
_geom_angle_atom_site_label_2
_geom_angle_atom_site_label_3
_geom_angle
_geom_angle_site_symmetry_1
_geom_angle_site_symmetry_3
_geom_angle_publ_flag
N Cd N 91.53(15) 2_556 . ?
N Cd S 108.74(8) 2_556 . ?
N Cd S 103.28(8) . . ?
N Cd S 103.28(8) 2_556 2_556 ?
N Cd S 108.74(8) . 2_556 ?
S Cd S 133.47(6) . 2_556 ?
C1 S Cd 89.41(14) . . ?
C10 N C6 118.1(3) . . ?
C10 N Cd 121.9(3) . . ?
C6 N Cd 119.7(3) . . ?
O C1 C2 120.0(4) . . ?
O C1 S 121.1(3) . . ?
C2 C1 S 119.0(3) . . ?
C4' C2 C3 123.4(11) . . ?
C4' C2 C1 116.8(9) . . ?
C3 C2 C1 117.3(8) . . ?
C4' C2 C5 54.7(10) . . ?
C3 C2 C5 116.5(9) . . ?
C1 C2 C5 110.9(6) . . ?
C4' C2 C3' 113.6(10) . . ?
C3 C2 C3' 24.7(7) . . ?
C1 C2 C3' 113.8(5) . . ?
C5 C2 C3' 132.7(7) . . ?
C4' C2 C4 41.3(9) . . ?
C3 C2 C4 115.1(9) . . ?
C1 C2 C4 98.3(5) . . ?
C5 C2 C4 95.3(7) . . ?
C3' C2 C4 92.7(6) . . ?
C4' C2 C5' 104.3(11) . . ?
C3 C2 C5' 80.1(10) . . ?
C1 C2 C5' 101.3(7) . . ?
C5 C2 C5' 51.2(8) . . ?
C3' C2 C5' 104.6(8) . . ?
C4 C2 C5' 145.6(8) . . ?
C3' C3 C2 92.2(22) . . ?
C3' C3 C5' 147.3(25) . . ?
C2 C3 C5' 55.5(8) . . ?
C4' C4 C2 56.3(13) . . ?
C4' C5 C5' 123.7(16) . . ?
C4' C5 C2 56.9(11) . . ?
C5' C5 C2 69.1(10) . . ?
C3 C3' C2 63.1(20) . . ?
C4 C4' C5 148.7(23) . . ?
C4 C4' C2 82.5(16) . . ?
C5 C4' C2 68.5(12) . . ?
C5 C5' C2 59.7(9) . . ?
C5 C5' C3 94.2(13) . . ?
C2 C5' C3 44.4(7) . . ?
N C6 C7 122.6(4) . . ?
C8 C7 C6 117.5(4) . . ?
C8 C7 C11 123.5(4) . . ?
C6 C7 C11 119.0(5) . . ?
C7 C8 C9 121.7(4) . . ?
C8 C9 C10 116.1(4) . . ?
C8 C9 C12 122.1(5) . . ?
C10 C9 C12 121.9(5) . . ?
N C10 C9 124.0(4) . . ?

loop_
_geom_bond_atom_site_label_1
_geom_bond_atom_site_label_2
_geom_bond_distance
_geom_bond_site_symmetry_2
_geom_bond_publ_flag
Cd N 2.341(3) 2_556 ?
Cd N 2.341(3) . ?
Cd S 2.4892(12) . ?
Cd S 2.4892(12) 2_556 ?
S C1 1.724(4) . ?
O C1 1.212(5) . ?
N C10 1.318(5) . ?
N C6 1.336(4) . ?
C1 C2 1.524(6) . ?
C2 C4' 1.38(2) . ?
C2 C3 1.41(2) . ?
C2 C5 1.532(14) . ?
C2 C3' 1.577(12) . ?
C2 C4 1.645(12) . ?
C2 C5' 1.66(2) . ?
C3 C3' 0.66(2) . ?
C3 C5' 1.98(2) . ?
C4 C4' 1.09(2) . ?
C5 C4' 1.34(2) . ?
C5 C5' 1.38(2) . ?
C6 C7 1.392(5) . ?
C7 C8 1.355(7) . ?
C7 C11 1.499(6) . ?
C8 C9 1.382(7) . ?
C9 C10 1.390(6) . ?
C9 C12 1.485(8) . ?
